data_7121987
loop_
_publ_author_name
'Tsoureas, Nikolaos'
'Cloke, F Geoffrey N'

_publ_section_title
;
 Activation of carbon suboxide (C<sub>3</sub>O<sub>2</sub>) by U(iii) to
 form a cyclobutane-1,3-dione ring.
;
_journal_issue 64
_journal_name_full 'Chemical communications (Cambridge, England)'
_journal_page_first 8830
_journal_page_last 8833
_journal_paper_doi 10.1039/c8cc04391d
_journal_volume 54
_journal_year 2018
_chemical_formula_moiety 'C106 H156 O6 Si12 U4'
_chemical_formula_sum 'C106 H156 O6 Si12 U4'
_chemical_formula_weight 2815.50
_chemical_name_common 3
_chemical_name_systematic 3
_chemical_properties_physical Air-sensitive,Moisture-sensitive
_space_group_crystal_system triclinic
_space_group_IT_number 2
_space_group_name_Hall '-P 1'
_space_group_name_H-M_alt 'P -1'
_symmetry_space_group_name_Hall '-P 1'
_symmetry_space_group_name_H-M 'P -1'
_atom_sites_solution_hydrogens geom
_audit_creation_method SHELXL-2016/6
_audit_update_record
;
2018-05-04 deposited with the CCDC.
2018-07-18 downloaded from the CCDC.
;
_cell_angle_alpha 101.395(3)
_cell_angle_beta 104.401(3)
_cell_angle_gamma 111.570(3)
_cell_formula_units_Z 1
_cell_length_a 12.6651(4)
_cell_length_b 16.1115(5)
_cell_length_c 19.1954(6)
_cell_measurement_reflns_used 11293
_cell_measurement_temperature 173(2)
_cell_measurement_theta_max 71.1220
_cell_measurement_theta_min 4.3540
_cell_volume 3341.6(2)
_computing_cell_refinement 'CrysAlisPro 1.171.39.44a (Rigaku OD, 2018)'
_computing_data_collection 'CrysAlisPro 1.171.39.44a (Rigaku OD, 2018)'
_computing_data_reduction 'CrysAlisPro 1.171.39.44a (Rigaku OD, 2018)'
_computing_structure_refinement 'SHELXL-2016/6 (Sheldrick, 2016)'
_computing_structure_solution
;
DirDiff 2008 (P.T. Beurskens, G. Beurskens, R. de Gelder, S. Garcia-Granda, R.O. Gould, and J.M.M. Smits (2008)
;
_diffrn_ambient_temperature 173(2)
_diffrn_detector_area_resol_mean 16.1033
_diffrn_measured_fraction_theta_full 0.987
_diffrn_measured_fraction_theta_max 0.987
_diffrn_measurement_device_type 'Enhance Ultra (Cu) X-ray Source'
_diffrn_measurement_method '\w scans'
_diffrn_radiation_type CuK\a
_diffrn_radiation_wavelength 1.54184
_diffrn_reflns_av_R_equivalents 0.0288
_diffrn_reflns_av_unetI/netI 0.0440
_diffrn_reflns_Laue_measured_fraction_full 0.987
_diffrn_reflns_Laue_measured_fraction_max 0.987
_diffrn_reflns_limit_h_max 15
_diffrn_reflns_limit_h_min -13
_diffrn_reflns_limit_k_max 18
_diffrn_reflns_limit_k_min -19
_diffrn_reflns_limit_l_max 14
_diffrn_reflns_limit_l_min -22
_diffrn_reflns_number 18388
_diffrn_reflns_point_group_measured_fraction_full 0.987
_diffrn_reflns_point_group_measured_fraction_max 0.987
_diffrn_reflns_theta_full 67.075
_diffrn_reflns_theta_max 67.075
_diffrn_reflns_theta_min 3.850
_diffrn_source 'fine-focus sealed X-ray tube'
_exptl_absorpt_coefficient_mu 14.816
_exptl_absorpt_correction_T_max 1
_exptl_absorpt_correction_T_min 0.79504
_exptl_absorpt_correction_type multi-scan
_exptl_absorpt_process_details
;
CrysAlisPro 1.171.39.44a (Rigaku Oxford Diffraction, 2018)
Empirical absorption correction using spherical harmonics,
 implemented in SCALE3 ABSPACK scaling algorithm.
;
_exptl_crystal_colour Brown-red
_exptl_crystal_density_diffrn 1.399
_exptl_crystal_density_meas ?
_exptl_crystal_description Block
_exptl_crystal_F_000 1376
_exptl_crystal_recrystallization_method 'Re-crystallisation from solvent: n-heptane'
_exptl_crystal_size_max 0.300
_exptl_crystal_size_mid 0.200
_exptl_crystal_size_min 0.090
_platon_squeeze_details
;
A highly dissordered molecule of crystallisation solvent (n-heptane) could not be properly modelled. This disorder
was treated using the SQUEEZE routine in PLATON.
;
_refine_diff_density_max 0.796
_refine_diff_density_min -1.240
_refine_diff_density_rms 0.112
_refine_ls_extinction_method none
_refine_ls_goodness_of_fit_ref 0.829
_refine_ls_hydrogen_treatment constr
_refine_ls_matrix_type full
_refine_ls_number_parameters 574
_refine_ls_number_reflns 11780
_refine_ls_number_restraints 12
_refine_ls_restrained_S_all 0.829
_refine_ls_R_factor_all 0.0316
_refine_ls_R_factor_gt 0.0271
_refine_ls_shift/su_max 0.005
_refine_ls_shift/su_mean 0.000
_refine_ls_structure_factor_coef Fsqd
_refine_ls_weighting_details 'w=1/[\s^2^(Fo^2^)+(0.0510P)^2^+2.9683P] where P=(Fo^2^+2Fc^2^)/3'
_refine_ls_weighting_scheme calc
_refine_ls_wR_factor_gt 0.0701
_refine_ls_wR_factor_ref 0.0734
_reflns_Friedel_coverage 0.000
_reflns_number_gt 10282
_reflns_number_total 11780
_reflns_threshold_expression 'I > 2\s(I)'
_cod_data_source_file c8cc04391d2.cif
_cod_data_source_block 3
_cod_depositor_comments
;
The following automatic conversions were performed:

'_exptl_crystal_density_meas' value 'not measured' was changed to '?'
- the value is perceived as not measured.

Automatic conversion script
Id: cif_fix_values 4973 2017-02-22 13:04:09Z antanas 

 Adding full bibliography for 7121987--7121988.cif.
;
_cod_database_code 7121987
_shelx_shelxl_version_number 2016/6
_shelx_space_group_comment
;
The symmetry employed for this shelxl refinement is uniquely defined
by the following loop, which should always be used as a source of
symmetry information in preference to the above space-group names.
They are only intended as comments.
;
_shelx_estimated_absorpt_t_min 0.095
_shelx_estimated_absorpt_t_max 0.349
_oxdiff_exptl_absorpt_empirical_full_min 0.864
_oxdiff_exptl_absorpt_empirical_full_max 1.384
_oxdiff_exptl_absorpt_empirical_details
;
Empirical correction (ABSPACK) includes:
- Absorption correction using spherical harmonics
- Frame scaling
;

loop_
_space_group_symop_operation_xyz
'x, y, z'
'-x, -y, -z'

loop_
_atom_site_label
_atom_site_type_symbol
_atom_site_fract_x
_atom_site_fract_y
_atom_site_fract_z
_atom_site_U_iso_or_equiv
_atom_site_adp_type
_atom_site_occupancy
_atom_site_site_symmetry_order
_atom_site_calc_flag
_atom_site_refinement_flags_posn
_atom_site_refinement_flags_adp
_atom_site_refinement_flags_occupancy
_atom_site_disorder_assembly
_atom_site_disorder_group
C1 C 0.0606(4) 0.9229(3) 0.1957(2) 0.0280(8) Uani 1 1 d . . . . .
C2 C 0.0716(4) 0.9930(3) 0.1790(2) 0.0280(8) Uani 1 1 d . . . . .
C3 C 0.0731(3) 1.0570(3) 0.1375(2) 0.0244(8) Uani 1 1 d . . . . .
C4 C 0.0315(4) 1.0254(3) 0.0599(2) 0.0236(7) Uani 1 1 d . . . . .
C5 C 0.0204(4) 1.0685(3) -0.0019(2) 0.0256(8) Uani 1 1 d . . . . .
C6 C 0.1775(4) 0.7413(3) 0.1433(3) 0.0391(10) Uani 1 1 d . . . . .
C7 C 0.0763(4) 0.6998(3) 0.0744(3) 0.0363(10) Uani 1 1 d . . . . .
H7 H 0.056175 0.731732 0.040407 0.044 Uiso 1 1 calc R U . . .
C8 C 0.0106(4) 0.6039(3) 0.0645(3) 0.0384(10) Uani 1 1 d . . . . .
H8 H -0.060090 0.560127 0.022450 0.046 Uiso 1 1 calc R U . . .
C9 C 0.0668(4) 0.5840(3) 0.1269(3) 0.0439(12) Uani 1 1 d . . . . .
H9 H 0.040165 0.524801 0.135338 0.053 Uiso 1 1 calc R U . . .
C10 C 0.1709(5) 0.6678(4) 0.1757(3) 0.0476(13) Uani 1 1 d . . . . .
H10 H 0.226743 0.673924 0.222095 0.057 Uiso 1 1 calc R U . . .
C11 C 0.0482(7) 0.6321(4) 0.2963(3) 0.0613(17) Uani 1 1 d . . . . .
H11 H 0.093223 0.597773 0.287488 0.074 Uiso 1 1 calc R U . . .
C12 C 0.0963(6) 0.7299(4) 0.3297(3) 0.0563(16) Uani 1 1 d . . . . .
H12 H 0.179478 0.773135 0.346405 0.068 Uiso 1 1 calc R U . . .
C13 C -0.0771(7) 0.5938(4) 0.2784(3) 0.0595(17) Uani 1 1 d . . . . .
H13 H -0.132618 0.529144 0.254604 0.071 Uiso 1 1 calc R U . . .
C14 C -0.1066(7) 0.6683(4) 0.3020(3) 0.0560(15) Uani 1 1 d . . . . .
H14 H -0.185933 0.661914 0.296954 0.067 Uiso 1 1 calc R U . . .
C15 C 0.0005(7) 0.7538(4) 0.3343(3) 0.0520(15) Uani 1 1 d . . . . .
C16 C -0.2795(5) 0.6149(4) 0.1375(3) 0.0415(11) Uani 1 1 d . . . . .
H16 H -0.314816 0.579340 0.166552 0.050 Uiso 1 1 calc R U . . .
C17 C -0.2418(5) 0.7122(4) 0.1522(3) 0.0441(12) Uani 1 1 d . . . . .
H17 H -0.245346 0.753712 0.193233 0.053 Uiso 1 1 calc R U . . .
C18 C -0.1978(4) 0.7373(3) 0.0951(3) 0.0396(11) Uani 1 1 d . . . . .
H18 H -0.167869 0.798420 0.090283 0.048 Uiso 1 1 calc R U . . .
C19 C -0.2062(4) 0.6568(3) 0.0474(3) 0.0325(9) Uani 1 1 d . . . . .
H19 H -0.181996 0.654137 0.004298 0.039 Uiso 1 1 calc R U . . .
C20 C -0.2565(4) 0.5780(3) 0.0725(3) 0.0339(9) Uani 1 1 d . . . . .
C21 C -0.0660(5) 1.2205(5) 0.1217(3) 0.0503(14) Uani 1 1 d . . . . .
H21 H -0.075871 1.172415 0.079512 0.060 Uiso 1 1 calc R U . . .
C22 C -0.1187(5) 1.2048(4) 0.1782(3) 0.0497(14) Uani 1 1 d . . . . .
C23 C -0.0798(5) 1.2966(4) 0.2288(3) 0.0462(12) Uani 1 1 d . . . . .
H23 H -0.101436 1.309908 0.272264 0.055 Uiso 1 1 calc R U . . .
C24 C -0.0050(7) 1.3641(4) 0.2047(3) 0.0552(15) Uani 1 1 d . . . . .
H24 H 0.034229 1.430322 0.229325 0.066 Uiso 1 1 calc R U . . .
C25 C 0.0016(6) 1.3161(5) 0.1373(3) 0.0565(15) Uani 1 1 d . . . . .
H25 H 0.044904 1.344382 0.107768 0.068 Uiso 1 1 calc R U . . .
C26 C 0.1509(5) 1.3113(4) 0.4013(3) 0.0396(11) Uani 1 1 d . . . . .
C27 C 0.0384(5) 1.2331(4) 0.3598(3) 0.0494(13) Uani 1 1 d . . . . .
H27 H -0.038240 1.233243 0.353884 0.059 Uiso 1 1 calc R U . . .
C28 C 0.0553(6) 1.1554(4) 0.3285(3) 0.0574(16) Uani 1 1 d . . . . .
H28 H -0.007107 1.094771 0.297383 0.069 Uiso 1 1 calc R U . . .
C29 C 0.1795(7) 1.1820(5) 0.3509(3) 0.0592(18) Uani 1 1 d . . . . .
H29 H 0.217200 1.142920 0.338169 0.071 Uiso 1 1 calc R U . . .
C30 C 0.2391(5) 1.2779(4) 0.3960(3) 0.0445(12) Uani 1 1 d . . . . .
H30 H 0.324451 1.314275 0.419145 0.053 Uiso 1 1 calc R U . . .
C31 C 0.3810(6) 1.3833(5) 0.3060(3) 0.0592(11) Uani 1 1 d . . . . .
H31 H 0.424932 1.376146 0.350501 0.071 Uiso 1 1 calc R U . . .
C32A C 0.328(2) 1.4885(14) 0.5325(11) 0.089(3) Uani 0.485(12) 1 d . . P A 3
H32A H 0.384973 1.509943 0.506514 0.133 Uiso 0.485(12) 1 calc R U P A 3
H32B H 0.333706 1.543161 0.569520 0.133 Uiso 0.485(12) 1 calc R U P A 3
H32C H 0.346870 1.446813 0.558858 0.133 Uiso 0.485(12) 1 calc R U P A 3
C37A C 0.140(2) 1.4153(13) 0.5473(10) 0.089(3) Uani 0.485(12) 1 d . . P A 3
H37A H 0.051797 1.379881 0.532225 0.133 Uiso 0.485(12) 1 calc R U P A 3
H37B H 0.180003 1.381688 0.572071 0.133 Uiso 0.485(12) 1 calc R U P A 3
H37C H 0.166838 1.478036 0.582733 0.133 Uiso 0.485(12) 1 calc R U P A 3
C32B C 0.360(2) 1.5049(13) 0.5033(10) 0.089(3) Uani 0.515(12) 1 d . . P A 4
H32D H 0.400283 1.474820 0.532809 0.133 Uiso 0.515(12) 1 calc R U P A 4
H32E H 0.387060 1.509789 0.460031 0.133 Uiso 0.515(12) 1 calc R U P A 4
H32F H 0.381189 1.568091 0.535649 0.133 Uiso 0.515(12) 1 calc R U P A 4
C37B C 0.0522(19) 1.3917(12) 0.5131(9) 0.089(3) Uani 0.515(12) 1 d . . P A 4
H37D H 0.066484 1.352397 0.543917 0.133 Uiso 0.515(12) 1 calc R U P A 4
H37E H 0.056694 1.448962 0.545585 0.133 Uiso 0.515(12) 1 calc R U P A 4
H37F H -0.028332 1.356461 0.473444 0.133 Uiso 0.515(12) 1 calc R U P A 4
C33 C 0.3568(5) 1.3319(4) 0.2317(3) 0.0472(13) Uani 1 1 d . . . . .
C34 C 0.1278(8) 1.4971(5) 0.4136(4) 0.077(2) Uani 1 1 d . . . . .
H34A H 0.044728 1.458030 0.377631 0.115 Uiso 1 1 calc R U . . .
H34B H 0.129950 1.550566 0.449715 0.115 Uiso 1 1 calc R U . . .
H34C H 0.181668 1.520429 0.385944 0.115 Uiso 1 1 calc R U . . .
C35 C 0.2896(6) 1.3661(4) 0.1846(3) 0.0592(11) Uani 1 1 d . . . . .
H35 H 0.259217 1.344023 0.130643 0.071 Uiso 1 1 calc R U . . .
C36 C 0.2750(8) 1.4382(4) 0.2305(5) 0.079(2) Uani 1 1 d . . . . .
H36 H 0.234618 1.473667 0.213327 0.094 Uiso 1 1 calc R U . . .
C38A C -0.2254(14) 0.9825(14) 0.1419(12) 0.070(3) Uani 0.53(2) 1 d . . P B 1
H38A H -0.201995 0.978097 0.096787 0.105 Uiso 0.53(2) 1 calc R U P B 1
H38B H -0.160889 0.985972 0.184639 0.105 Uiso 0.53(2) 1 calc R U P B 1
H38C H -0.300697 0.926802 0.131480 0.105 Uiso 0.53(2) 1 calc R U P B 1
C41A C -0.3743(13) 1.1120(14) 0.0909(10) 0.070(3) Uani 0.53(2) 1 d . . P B 1
H41A H -0.356591 1.108180 0.043784 0.105 Uiso 0.53(2) 1 calc R U P B 1
H41B H -0.455181 1.062492 0.080420 0.105 Uiso 0.53(2) 1 calc R U P B 1
H41C H -0.371662 1.173833 0.111216 0.105 Uiso 0.53(2) 1 calc R U P B 1
C40A C -0.2938(15) 1.1036(15) 0.2501(12) 0.070(3) Uani 0.53(2) 1 d . . P B 1
H40A H -0.363250 1.044633 0.242117 0.105 Uiso 0.53(2) 1 calc R U P B 1
H40B H -0.225474 1.114957 0.294352 0.105 Uiso 0.53(2) 1 calc R U P B 1
H40C H -0.316139 1.155853 0.258877 0.105 Uiso 0.53(2) 1 calc R U P B 1
C38B C -0.2408(16) 0.9917(16) 0.1145(13) 0.070(3) Uani 0.47(2) 1 d . . P B 2
H38D H -0.165560 0.990227 0.142177 0.105 Uiso 0.47(2) 1 calc R U P B 2
H38E H -0.310455 0.934344 0.109256 0.105 Uiso 0.47(2) 1 calc R U P B 2
H38F H -0.241291 0.995053 0.064038 0.105 Uiso 0.47(2) 1 calc R U P B 2
C41B C -0.3918(15) 1.0752(15) 0.1029(12) 0.070(3) Uani 0.47(2) 1 d . . P B 2
H41D H -0.413365 1.125450 0.122009 0.105 Uiso 0.47(2) 1 calc R U P B 2
H41E H -0.385463 1.074958 0.052974 0.105 Uiso 0.47(2) 1 calc R U P B 2
H41F H -0.454627 1.014250 0.098191 0.105 Uiso 0.47(2) 1 calc R U P B 2
C40B C -0.2677(17) 1.0923(17) 0.2658(13) 0.070(3) Uani 0.47(2) 1 d . . P B 2
H40D H -0.190356 1.103079 0.301996 0.105 Uiso 0.47(2) 1 calc R U P B 2
H40E H -0.290540 1.141755 0.284877 0.105 Uiso 0.47(2) 1 calc R U P B 2
H40F H -0.330656 1.030696 0.259726 0.105 Uiso 0.47(2) 1 calc R U P B 2
C39 C 0.3300(7) 1.4471(5) 0.3045(5) 0.088(3) Uani 1 1 d . . . . .
H39 H 0.333072 1.489699 0.347774 0.106 Uiso 1 1 calc R U . . .
C42 C 0.5936(6) 1.3361(7) 0.2276(5) 0.093(3) Uani 1 1 d . . . . .
H42A H 0.630240 1.369729 0.282334 0.139 Uiso 1 1 calc R U . . .
H42B H 0.635861 1.298982 0.213509 0.139 Uiso 1 1 calc R U . . .
H42C H 0.600386 1.381593 0.199854 0.139 Uiso 1 1 calc R U . . .
C43 C 0.4195(7) 1.1725(6) 0.2591(5) 0.081(2) Uani 1 1 d . . . . .
H43A H 0.458173 1.208569 0.313326 0.121 Uiso 1 1 calc R U . . .
H43B H 0.334223 1.130584 0.248101 0.121 Uiso 1 1 calc R U . . .
H43C H 0.461350 1.134843 0.245419 0.121 Uiso 1 1 calc R U . . .
C44 C 0.3564(5) 1.1902(5) 0.0998(4) 0.0578(15) Uani 1 1 d . . . . .
H44A H 0.362337 1.235235 0.071621 0.087 Uiso 1 1 calc R U . . .
H44B H 0.397913 1.152665 0.085267 0.087 Uiso 1 1 calc R U . . .
H44C H 0.270786 1.148406 0.087948 0.087 Uiso 1 1 calc R U . . .
C45 C 0.3587(6) 0.9260(5) 0.2733(4) 0.073(2) Uani 1 1 d . . . . .
H45A H 0.429589 0.986067 0.286137 0.109 Uiso 1 1 calc R U . . .
H45B H 0.291539 0.938082 0.281342 0.109 Uiso 1 1 calc R U . . .
H45C H 0.379123 0.890118 0.305684 0.109 Uiso 1 1 calc R U . . .
C46 C 0.2784(6) 0.9222(4) 0.1069(4) 0.0563(14) Uani 1 1 d . . . . .
H46A H 0.254636 0.883528 0.054274 0.085 Uiso 1 1 calc R U . . .
H46B H 0.211762 0.936512 0.113040 0.085 Uiso 1 1 calc R U . . .
H46C H 0.350561 0.981124 0.118848 0.085 Uiso 1 1 calc R U . . .
C47 C 0.4399(5) 0.8302(5) 0.1598(5) 0.075(2) Uani 1 1 d . . . . .
H47A H 0.417482 0.793855 0.106718 0.113 Uiso 1 1 calc R U . . .
H47B H 0.512929 0.889247 0.173873 0.113 Uiso 1 1 calc R U . . .
H47C H 0.456090 0.793415 0.192566 0.113 Uiso 1 1 calc R U . . .
C48 C 0.1684(8) 0.9644(5) 0.4098(4) 0.085(3) Uani 1 1 d . . . . .
H48A H 0.177876 0.975069 0.362760 0.127 Uiso 1 1 calc R U . . .
H48B H 0.179830 1.022900 0.444792 0.127 Uiso 1 1 calc R U . . .
H48C H 0.229056 0.944678 0.433480 0.127 Uiso 1 1 calc R U . . .
C49A C 0.015(3) 0.862(2) 0.4833(16) 0.072(5) Uani 0.48(4) 1 d . U P C 5
H49A H -0.063852 0.813475 0.478486 0.107 Uiso 0.48(4) 1 calc R U P C 5
H49B H 0.079050 0.844405 0.505244 0.107 Uiso 0.48(4) 1 calc R U P C 5
H49C H 0.029823 0.922626 0.516556 0.107 Uiso 0.48(4) 1 calc R U P C 5
C49B C -0.040(3) 0.8554(18) 0.4731(14) 0.072(5) Uani 0.52(4) 1 d . U P C 6
H49D H -0.121913 0.804281 0.454562 0.107 Uiso 0.52(4) 1 calc R U P C 6
H49E H 0.015610 0.840134 0.508224 0.107 Uiso 0.52(4) 1 calc R U P C 6
H49F H -0.039198 0.914169 0.499674 0.107 Uiso 0.52(4) 1 calc R U P C 6
C50 C -0.1028(8) 0.9028(5) 0.3355(4) 0.071(2) Uani 1 1 d . . . . .
H50A H -0.184049 0.853184 0.324150 0.107 Uiso 1 1 calc R U . . .
H50B H -0.094113 0.962496 0.366831 0.107 Uiso 1 1 calc R U . . .
H50C H -0.091204 0.909582 0.287960 0.107 Uiso 1 1 calc R U . . .
C51 C -0.2307(5) 0.3889(4) 0.0546(4) 0.0516(14) Uani 1 1 d . . . . .
H51A H -0.149597 0.418470 0.051926 0.077 Uiso 1 1 calc R U . . .
H51B H -0.223546 0.393931 0.107467 0.077 Uiso 1 1 calc R U . . .
H51C H -0.270988 0.322254 0.023584 0.077 Uiso 1 1 calc R U . . .
C52 C -0.4741(5) 0.3907(4) 0.0246(4) 0.0610(17) Uani 1 1 d . . . . .
H52A H -0.465483 0.395182 0.077599 0.091 Uiso 1 1 calc R U . . .
H52B H -0.523898 0.421650 0.006304 0.091 Uiso 1 1 calc R U . . .
H52C H -0.513325 0.324214 -0.006624 0.091 Uiso 1 1 calc R U . . .
C53 C -0.3358(7) 0.4419(5) -0.0822(3) 0.0629(17) Uani 1 1 d . . . . .
H53A H -0.255023 0.473070 -0.084859 0.094 Uiso 1 1 calc R U . . .
H53B H -0.374699 0.375515 -0.113760 0.094 Uiso 1 1 calc R U . . .
H53C H -0.385272 0.472951 -0.100833 0.094 Uiso 1 1 calc R U . . .
O1 O 0.0536(3) 0.8537(2) 0.21860(19) 0.0394(7) Uani 1 1 d . . . . .
O2 O 0.1154(3) 1.1471(2) 0.17585(15) 0.0284(6) Uani 1 1 d . . . . .
O3 O 0.0430(3) 1.1479(2) -0.00448(17) 0.0344(7) Uani 1 1 d . . . . .
Si1 Si 0.42828(13) 1.25485(13) 0.20281(10) 0.0552(4) Uani 1 1 d . . . . .
Si2 Si 0.31267(12) 0.85706(10) 0.17188(9) 0.0449(3) Uani 1 1 d . . . . .
Si3 Si -0.32164(11) 0.44954(9) 0.01825(8) 0.0365(3) Uani 1 1 d . . . . .
Si4 Si -0.25053(14) 1.09492(15) 0.16694(12) 0.0706(6) Uani 1 1 d . . . . .
Si5 Si 0.1783(2) 1.42663(13) 0.46519(8) 0.0584(4) Uani 1 1 d . . . . .
Si6 Si 0.0134(2) 0.87056(11) 0.38794(9) 0.0651(5) Uani 1 1 d . . . . .
U1 U 0.13133(2) 1.27396(2) 0.24983(2) 0.02586(5) Uani 1 1 d . . . . .
U2 U -0.03227(2) 0.69424(2) 0.18132(2) 0.02746(5) Uani 1 1 d . . . . .

loop_
_atom_site_aniso_label
_atom_site_aniso_U_11
_atom_site_aniso_U_22
_atom_site_aniso_U_33
_atom_site_aniso_U_23
_atom_site_aniso_U_13
_atom_site_aniso_U_12
C1 0.032(2) 0.028(2) 0.0216(19) 0.0076(17) 0.0075(16) 0.0122(17)
C2 0.036(2) 0.024(2) 0.024(2) 0.0080(17) 0.0101(17) 0.0125(17)
C3 0.0269(18) 0.0229(19) 0.024(2) 0.0108(16) 0.0080(15) 0.0110(15)
C4 0.0295(18) 0.0203(18) 0.0230(18) 0.0092(15) 0.0099(15) 0.0116(15)
C5 0.0267(18) 0.0275(19) 0.027(2) 0.0162(17) 0.0106(16) 0.0115(16)
C6 0.032(2) 0.036(2) 0.043(3) 0.008(2) 0.007(2) 0.0136(19)
C7 0.031(2) 0.040(3) 0.034(2) 0.010(2) 0.0124(18) 0.0108(19)
C8 0.040(2) 0.034(2) 0.035(2) -0.0057(19) 0.014(2) 0.017(2)
C9 0.038(2) 0.032(2) 0.062(3) 0.012(2) 0.014(2) 0.019(2)
C10 0.036(2) 0.045(3) 0.058(3) 0.019(3) 0.003(2) 0.021(2)
C11 0.098(5) 0.050(3) 0.040(3) 0.026(3) 0.012(3) 0.037(3)
C12 0.082(4) 0.042(3) 0.034(3) 0.016(2) 0.002(3) 0.026(3)
C13 0.102(5) 0.032(3) 0.039(3) 0.018(2) 0.022(3) 0.022(3)
C14 0.088(4) 0.041(3) 0.035(3) 0.023(2) 0.026(3) 0.016(3)
C15 0.096(5) 0.035(3) 0.022(2) 0.013(2) 0.019(3) 0.025(3)
C16 0.044(3) 0.047(3) 0.043(3) 0.020(2) 0.024(2) 0.020(2)
C17 0.048(3) 0.043(3) 0.045(3) 0.009(2) 0.021(2) 0.024(2)
C18 0.040(2) 0.030(2) 0.049(3) 0.015(2) 0.012(2) 0.0170(19)
C19 0.032(2) 0.039(2) 0.033(2) 0.016(2) 0.0134(18) 0.0190(19)
C20 0.033(2) 0.039(2) 0.035(2) 0.020(2) 0.0123(18) 0.0174(19)
C21 0.063(3) 0.070(4) 0.024(2) 0.001(2) 0.005(2) 0.049(3)
C22 0.043(3) 0.061(3) 0.043(3) -0.001(3) 0.008(2) 0.035(3)
C23 0.055(3) 0.053(3) 0.032(3) 0.003(2) 0.011(2) 0.033(3)
C24 0.096(5) 0.053(3) 0.041(3) 0.023(3) 0.026(3) 0.053(3)
C25 0.080(4) 0.080(4) 0.030(3) 0.022(3) 0.020(3) 0.054(4)
C26 0.060(3) 0.039(3) 0.020(2) 0.0101(19) 0.010(2) 0.025(2)
C27 0.055(3) 0.054(3) 0.039(3) 0.025(3) 0.022(2) 0.015(3)
C28 0.086(4) 0.039(3) 0.035(3) 0.016(2) 0.027(3) 0.009(3)
C29 0.118(6) 0.064(4) 0.031(3) 0.032(3) 0.035(3) 0.064(4)
C30 0.064(3) 0.048(3) 0.027(2) 0.015(2) 0.009(2) 0.033(3)
C31 0.055(2) 0.056(3) 0.041(2) 0.0144(19) 0.0152(18) 0.0008(19)
C32A 0.118(8) 0.072(5) 0.057(6) 0.001(4) 0.021(5) 0.038(6)
C37A 0.118(8) 0.072(5) 0.057(6) 0.001(4) 0.021(5) 0.038(6)
C32B 0.118(8) 0.072(5) 0.057(6) 0.001(4) 0.021(5) 0.038(6)
C37B 0.118(8) 0.072(5) 0.057(6) 0.001(4) 0.021(5) 0.038(6)
C33 0.036(2) 0.044(3) 0.040(3) 0.013(2) 0.007(2) -0.001(2)
C34 0.118(6) 0.063(4) 0.051(4) 0.010(3) 0.014(4) 0.057(4)
C35 0.055(2) 0.056(3) 0.041(2) 0.0144(19) 0.0152(18) 0.0008(19)
C36 0.115(6) 0.024(3) 0.109(6) 0.023(3) 0.076(5) 0.019(3)
C38A 0.039(3) 0.059(4) 0.083(5) -0.001(5) 0.016(3) 0.006(3)
C41A 0.039(3) 0.059(4) 0.083(5) -0.001(5) 0.016(3) 0.006(3)
C40A 0.039(3) 0.059(4) 0.083(5) -0.001(5) 0.016(3) 0.006(3)
C38B 0.039(3) 0.059(4) 0.083(5) -0.001(5) 0.016(3) 0.006(3)
C41B 0.039(3) 0.059(4) 0.083(5) -0.001(5) 0.016(3) 0.006(3)
C40B 0.039(3) 0.059(4) 0.083(5) -0.001(5) 0.016(3) 0.006(3)
C39 0.089(5) 0.046(4) 0.072(5) -0.019(3) 0.047(4) -0.023(4)
C42 0.034(3) 0.119(7) 0.089(6) 0.022(5) 0.009(3) 0.012(4)
C43 0.066(4) 0.101(6) 0.099(6) 0.059(5) 0.024(4) 0.050(4)
C44 0.046(3) 0.060(4) 0.064(4) 0.015(3) 0.024(3) 0.019(3)
C45 0.056(4) 0.053(4) 0.060(4) 0.008(3) -0.008(3) -0.005(3)
C46 0.055(3) 0.054(3) 0.065(4) 0.025(3) 0.029(3) 0.021(3)
C47 0.038(3) 0.044(3) 0.127(7) 0.013(4) 0.018(4) 0.014(3)
C48 0.117(7) 0.044(4) 0.057(4) 0.002(3) 0.009(4) 0.018(4)
C49A 0.106(12) 0.066(5) 0.045(6) 0.020(4) 0.034(9) 0.034(9)
C49B 0.106(12) 0.066(5) 0.045(6) 0.020(4) 0.034(9) 0.034(9)
C50 0.123(6) 0.043(3) 0.058(4) 0.014(3) 0.047(4) 0.039(4)
C51 0.044(3) 0.034(3) 0.070(4) 0.017(3) 0.008(3) 0.017(2)
C52 0.035(3) 0.050(3) 0.093(5) 0.037(3) 0.018(3) 0.011(2)
C53 0.086(5) 0.050(3) 0.039(3) 0.007(3) 0.010(3) 0.027(3)
O1 0.056(2) 0.0214(14) 0.0398(18) 0.0160(14) 0.0146(15) 0.0145(14)
O2 0.0383(15) 0.0218(13) 0.0189(13) 0.0037(11) 0.0062(11) 0.0109(12)
O3 0.0493(18) 0.0248(15) 0.0297(16) 0.0107(13) 0.0147(14) 0.0154(13)
Si1 0.0295(6) 0.0659(10) 0.0601(10) 0.0270(8) 0.0092(6) 0.0113(6)
Si2 0.0324(6) 0.0354(7) 0.0555(8) 0.0116(6) 0.0079(6) 0.0093(5)
Si3 0.0338(6) 0.0293(6) 0.0392(7) 0.0120(5) 0.0051(5) 0.0108(5)
Si4 0.0343(7) 0.0714(11) 0.0727(12) -0.0206(10) 0.0138(7) 0.0139(7)
Si5 0.1019(13) 0.0568(9) 0.0244(7) 0.0094(6) 0.0146(7) 0.0499(10)
Si6 0.1238(16) 0.0365(8) 0.0313(7) 0.0119(6) 0.0294(9) 0.0296(9)
U1 0.03608(8) 0.01954(7) 0.01590(7) 0.00595(5) 0.00537(5) 0.00821(6)
U2 0.03706(8) 0.02284(8) 0.02187(8) 0.01022(6) 0.00725(6) 0.01300(6)

loop_
_atom_type_symbol
_atom_type_description
_atom_type_scat_dispersion_real
_atom_type_scat_dispersion_imag
_atom_type_scat_source
C C 0.0181 0.0091 'International Tables Vol C Tables 4.2.6.8 and 6.1.1.4'
H H 0.0000 0.0000 'International Tables Vol C Tables 4.2.6.8 and 6.1.1.4'
O O 0.0492 0.0322 'International Tables Vol C Tables 4.2.6.8 and 6.1.1.4'
Si Si 0.2541 0.3302 'International Tables Vol C Tables 4.2.6.8 and 6.1.1.4'
U U -4.3638 13.4090 'International Tables Vol C Tables 4.2.6.8 and 6.1.1.4'

loop_
_geom_angle_atom_site_label_1
_geom_angle_atom_site_label_2
_geom_angle_atom_site_label_3
_geom_angle
_geom_angle_site_symmetry_1
_geom_angle_site_symmetry_3
C2 C1 O1 175.4(5) . .
C1 C2 C3 163.1(4) . .
O2 C3 C4 121.3(4) . .
O2 C3 C2 118.3(4) . .
C4 C3 C2 120.4(4) . .
C3 C4 C5 134.1(4) . 2_575
C3 C4 C5 136.3(4) . .
C5 C4 C5 89.6(3) 2_575 .
O3 C5 C4 134.4(4) . 2_575
O3 C5 C4 135.2(4) . .
C4 C5 C4 90.4(3) 2_575 .
C7 C6 C10 106.0(4) . .
C7 C6 Si2 126.3(4) . .
C10 C6 Si2 125.8(4) . .
C7 C6 U2 72.5(3) . .
C10 C6 U2 74.3(3) . .
Si2 C6 U2 130.4(2) . .
C8 C7 C6 109.2(4) . .
C8 C7 U2 73.9(3) . .
C6 C7 U2 77.8(3) . .
C8 C7 H7 125.4 . .
C6 C7 H7 125.4 . .
U2 C7 H7 114.9 . .
C9 C8 C7 108.4(4) . .
C9 C8 U2 75.4(3) . .
C7 C8 U2 76.2(3) . .
C9 C8 H8 125.8 . .
C7 C8 H8 125.8 . .
U2 C8 H8 114.8 . .
C8 C9 C10 108.1(5) . .
C8 C9 U2 74.8(3) . .
C10 C9 U2 77.7(3) . .
C8 C9 H9 126.0 . .
C10 C9 H9 126.0 . .
U2 C9 H9 113.9 . .
C9 C10 C6 108.4(5) . .
C9 C10 U2 72.5(3) . .
C6 C10 U2 76.1(3) . .
C9 C10 H10 125.8 . .
C6 C10 H10 125.8 . .
U2 C10 H10 117.6 . .
C12 C11 C13 108.2(6) . .
C12 C11 U2 75.3(3) . .
C13 C11 U2 75.5(3) . .
C12 C11 H11 125.9 . .
C13 C11 H11 125.9 . .
U2 C11 H11 115.5 . .
C11 C12 C15 108.9(6) . .
C11 C12 U2 74.9(3) . .
C15 C12 U2 76.9(3) . .
C11 C12 H12 125.5 . .
C15 C12 H12 125.5 . .
U2 C12 H12 114.8 . .
C14 C13 C11 107.7(6) . .
C14 C13 U2 76.2(3) . .
C11 C13 U2 74.9(3) . .
C14 C13 H13 126.2 . .
C11 C13 H13 126.2 . .
U2 C13 H13 115.0 . .
C13 C14 C15 109.2(7) . .
C13 C14 U2 74.1(3) . .
C15 C14 U2 76.0(3) . .
C13 C14 H14 125.4 . .
C15 C14 H14 125.4 . .
U2 C14 H14 116.5 . .
C12 C15 C14 105.9(5) . .
C12 C15 Si6 127.6(5) . .
C14 C15 Si6 125.7(6) . .
C12 C15 U2 73.2(3) . .
C14 C15 U2 74.5(3) . .
Si6 C15 U2 125.5(2) . .
C20 C16 C17 109.4(4) . .
C20 C16 U2 75.5(3) . .
C17 C16 U2 74.0(3) . .
C20 C16 H16 125.3 . .
C17 C16 H16 125.3 . .
U2 C16 H16 117.1 . .
C18 C17 C16 107.8(5) . .
C18 C17 U2 75.6(3) . .
C16 C17 U2 76.0(3) . .
C18 C17 H17 126.1 . .
C16 C17 H17 126.1 . .
U2 C17 H17 114.6 . .
C19 C18 C17 107.7(4) . .
C19 C18 U2 75.3(3) . .
C17 C18 U2 74.4(3) . .
C19 C18 H18 126.2 . .
C17 C18 H18 126.2 . .
U2 C18 H18 116.3 . .
C18 C19 C20 110.1(4) . .
C18 C19 U2 75.3(3) . .
C20 C19 U2 75.6(3) . .
C18 C19 H19 125.0 . .
C20 C19 H19 125.0 . .
U2 C19 H19 116.0 . .
C16 C20 C19 105.0(4) . .
C16 C20 Si3 124.8(4) . .
C19 C20 Si3 128.0(4) . .
C16 C20 U2 74.6(3) . .
C19 C20 U2 74.0(3) . .
Si3 C20 U2 129.3(2) . .
C25 C21 C22 110.0(5) . .
C25 C21 U1 74.6(3) . .
C22 C21 U1 76.8(3) . .
C25 C21 H21 125.0 . .
C22 C21 H21 125.0 . .
U1 C21 H21 115.5 . .
C21 C22 C23 104.8(6) . .
C21 C22 Si4 125.0(4) . .
C23 C22 Si4 126.9(4) . .
C21 C22 U1 73.4(3) . .
C23 C22 U1 74.4(3) . .
Si4 C22 U1 133.0(3) . .
C24 C23 C22 109.6(5) . .
C24 C23 U1 73.5(3) . .
C22 C23 U1 75.9(3) . .
C24 C23 H23 125.2 . .
C22 C23 H23 125.2 . .
U1 C23 H23 117.2 . .
C23 C24 C25 107.6(6) . .
C23 C24 U1 77.1(3) . .
C25 C24 U1 75.2(3) . .
C23 C24 H24 126.2 . .
C25 C24 H24 126.2 . .
U1 C24 H24 113.9 . .
C21 C25 C24 108.0(6) . .
C21 C25 U1 76.1(3) . .
C24 C25 U1 74.9(3) . .
C21 C25 H25 126.0 . .
C24 C25 H25 126.0 . .
U1 C25 H25 115.2 . .
C27 C26 C30 105.1(5) . .
C27 C26 Si5 127.0(5) . .
C30 C26 Si5 126.9(4) . .
C27 C26 U1 73.6(3) . .
C30 C26 U1 75.1(3) . .
Si5 C26 U1 125.1(2) . .
C28 C27 C26 110.3(6) . .
C28 C27 U1 74.4(3) . .
C26 C27 U1 76.9(3) . .
C28 C27 H27 124.8 . .
C26 C27 H27 124.8 . .
U1 C27 H27 115.8 . .
C29 C28 C27 108.1(5) . .
C29 C28 U1 76.5(3) . .
C27 C28 U1 76.1(3) . .
C29 C28 H28 126.0 . .
C27 C28 H28 126.0 . .
U1 C28 H28 113.8 . .
C28 C29 C30 107.3(5) . .
C28 C29 U1 74.0(3) . .
C30 C29 U1 76.3(3) . .
C28 C29 H29 126.4 . .
C30 C29 H29 126.4 . .
U1 C29 H29 115.6 . .
C29 C30 C26 109.2(6) . .
C29 C30 U1 74.1(3) . .
C26 C30 U1 75.2(3) . .
C29 C30 H30 125.4 . .
C26 C30 H30 125.4 . .
U1 C30 H30 117.2 . .
C39 C31 C33 109.1(6) . .
C39 C31 U1 74.3(4) . .
C33 C31 U1 76.2(3) . .
C39 C31 H31 125.5 . .
C33 C31 H31 125.5 . .
U1 C31 H31 116.0 . .
Si5 C32A H32A 109.5 . .
Si5 C32A H32B 109.5 . .
H32A C32A H32B 109.5 . .
Si5 C32A H32C 109.5 . .
H32A C32A H32C 109.5 . .
H32B C32A H32C 109.5 . .
Si5 C37A H37A 109.5 . .
Si5 C37A H37B 109.5 . .
H37A C37A H37B 109.5 . .
Si5 C37A H37C 109.5 . .
H37A C37A H37C 109.5 . .
H37B C37A H37C 109.5 . .
Si5 C32B H32D 109.5 . .
Si5 C32B H32E 109.5 . .
H32D C32B H32E 109.5 . .
Si5 C32B H32F 109.5 . .
H32D C32B H32F 109.5 . .
H32E C32B H32F 109.5 . .
Si5 C37B H37D 109.5 . .
Si5 C37B H37E 109.5 . .
H37D C37B H37E 109.5 . .
Si5 C37B H37F 109.5 . .
H37D C37B H37F 109.5 . .
H37E C37B H37F 109.5 . .
C35 C33 C31 105.7(6) . .
C35 C33 Si1 127.3(5) . .
C31 C33 Si1 125.7(5) . .
C35 C33 U1 73.6(3) . .
C31 C33 U1 74.9(3) . .
Si1 C33 U1 126.5(2) . .
Si5 C34 H34A 109.5 . .
Si5 C34 H34B 109.5 . .
H34A C34 H34B 109.5 . .
Si5 C34 H34C 109.5 . .
H34A C34 H34C 109.5 . .
H34B C34 H34C 109.5 . .
C36 C35 C33 109.2(6) . .
C36 C35 U1 75.5(3) . .
C33 C35 U1 76.8(3) . .
C36 C35 H35 125.4 . .
C33 C35 H35 125.4 . .
U1 C35 H35 114.4 . .
C39 C36 C35 106.9(7) . .
C39 C36 U1 75.3(4) . .
C35 C36 U1 74.8(3) . .
C39 C36 H36 126.5 . .
C35 C36 H36 126.5 . .
U1 C36 H36 115.7 . .
Si4 C38A H38A 109.5 . .
Si4 C38A H38B 109.5 . .
H38A C38A H38B 109.5 . .
Si4 C38A H38C 109.5 . .
H38A C38A H38C 109.5 . .
H38B C38A H38C 109.5 . .
Si4 C41A H41A 109.5 . .
Si4 C41A H41B 109.5 . .
H41A C41A H41B 109.5 . .
Si4 C41A H41C 109.5 . .
H41A C41A H41C 109.5 . .
H41B C41A H41C 109.5 . .
Si4 C40A H40A 109.5 . .
Si4 C40A H40B 109.5 . .
H40A C40A H40B 109.5 . .
Si4 C40A H40C 109.5 . .
H40A C40A H40C 109.5 . .
H40B C40A H40C 109.5 . .
Si4 C38B H38D 109.5 . .
Si4 C38B H38E 109.5 . .
H38D C38B H38E 109.5 . .
Si4 C38B H38F 109.5 . .
H38D C38B H38F 109.5 . .
H38E C38B H38F 109.5 . .
Si4 C41B H41D 109.5 . .
Si4 C41B H41E 109.5 . .
H41D C41B H41E 109.5 . .
Si4 C41B H41F 109.5 . .
H41D C41B H41F 109.5 . .
H41E C41B H41F 109.5 . .
Si4 C40B H40D 109.5 . .
Si4 C40B H40E 109.5 . .
H40D C40B H40E 109.5 . .
Si4 C40B H40F 109.5 . .
H40D C40B H40F 109.5 . .
H40E C40B H40F 109.5 . .
C36 C39 C31 109.1(6) . .
C36 C39 U1 76.0(4) . .
C31 C39 U1 76.3(4) . .
C36 C39 H39 125.5 . .
C31 C39 H39 125.5 . .
U1 C39 H39 114.4 . .
Si1 C42 H42A 109.5 . .
Si1 C42 H42B 109.5 . .
H42A C42 H42B 109.5 . .
Si1 C42 H42C 109.5 . .
H42A C42 H42C 109.5 . .
H42B C42 H42C 109.5 . .
Si1 C43 H43A 109.5 . .
Si1 C43 H43B 109.5 . .
H43A C43 H43B 109.5 . .
Si1 C43 H43C 109.5 . .
H43A C43 H43C 109.5 . .
H43B C43 H43C 109.5 . .
Si1 C44 H44A 109.5 . .
Si1 C44 H44B 109.5 . .
H44A C44 H44B 109.5 . .
Si1 C44 H44C 109.5 . .
H44A C44 H44C 109.5 . .
H44B C44 H44C 109.5 . .
Si2 C45 H45A 109.5 . .
Si2 C45 H45B 109.5 . .
H45A C45 H45B 109.5 . .
Si2 C45 H45C 109.5 . .
H45A C45 H45C 109.5 . .
H45B C45 H45C 109.5 . .
Si2 C46 H46A 109.5 . .
Si2 C46 H46B 109.5 . .
H46A C46 H46B 109.5 . .
Si2 C46 H46C 109.5 . .
H46A C46 H46C 109.5 . .
H46B C46 H46C 109.5 . .
Si2 C47 H47A 109.5 . .
Si2 C47 H47B 109.5 . .
H47A C47 H47B 109.5 . .
Si2 C47 H47C 109.5 . .
H47A C47 H47C 109.5 . .
H47B C47 H47C 109.5 . .
Si6 C48 H48A 109.5 . .
Si6 C48 H48B 109.5 . .
H48A C48 H48B 109.5 . .
Si6 C48 H48C 109.5 . .
H48A C48 H48C 109.5 . .
H48B C48 H48C 109.5 . .
Si6 C49A H49A 109.5 . .
Si6 C49A H49B 109.5 . .
H49A C49A H49B 109.5 . .
Si6 C49A H49C 109.5 . .
H49A C49A H49C 109.5 . .
H49B C49A H49C 109.5 . .
Si6 C49B H49D 109.5 . .
Si6 C49B H49E 109.5 . .
H49D C49B H49E 109.5 . .
Si6 C49B H49F 109.5 . .
H49D C49B H49F 109.5 . .
H49E C49B H49F 109.5 . .
Si6 C50 H50A 109.5 . .
Si6 C50 H50B 109.5 . .
H50A C50 H50B 109.5 . .
Si6 C50 H50C 109.5 . .
H50A C50 H50C 109.5 . .
H50B C50 H50C 109.5 . .
Si3 C51 H51A 109.5 . .
Si3 C51 H51B 109.5 . .
H51A C51 H51B 109.5 . .
Si3 C51 H51C 109.5 . .
H51A C51 H51C 109.5 . .
H51B C51 H51C 109.5 . .
Si3 C52 H52A 109.5 . .
Si3 C52 H52B 109.5 . .
H52A C52 H52B 109.5 . .
Si3 C52 H52C 109.5 . .
H52A C52 H52C 109.5 . .
H52B C52 H52C 109.5 . .
Si3 C53 H53A 109.5 . .
Si3 C53 H53B 109.5 . .
H53A C53 H53B 109.5 . .
Si3 C53 H53C 109.5 . .
H53A C53 H53C 109.5 . .
H53B C53 H53C 109.5 . .
C1 O1 U2 143.3(3) . .
C3 O2 U1 160.2(3) . .
C44 Si1 C43 111.2(4) . .
C44 Si1 C33 110.7(3) . .
C43 Si1 C33 110.3(3) . .
C44 Si1 C42 110.5(3) . .
C43 Si1 C42 108.0(4) . .
C33 Si1 C42 106.0(4) . .
C45 Si2 C6 111.8(3) . .
C45 Si2 C47 108.2(4) . .
C6 Si2 C47 106.7(3) . .
C45 Si2 C46 112.2(3) . .
C6 Si2 C46 108.6(3) . .
C47 Si2 C46 109.2(3) . .
C52 Si3 C53 110.2(3) . .
C52 Si3 C51 107.6(3) . .
C53 Si3 C51 110.5(3) . .
C52 Si3 C20 107.5(3) . .
C53 Si3 C20 106.3(2) . .
C51 Si3 C20 114.6(2) . .
C41B Si4 C38B 97.3(10) . .
C41B Si4 C22 115.2(8) . .
C40A Si4 C22 111.8(7) . .
C38B Si4 C22 110.4(7) . .
C41B Si4 C40B 108.3(8) . .
C38B Si4 C40B 114.5(9) . .
C22 Si4 C40B 110.7(7) . .
C40A Si4 C38A 109.7(8) . .
C22 Si4 C38A 113.6(5) . .
C40A Si4 C41A 104.7(7) . .
C22 Si4 C41A 96.2(6) . .
C38A Si4 C41A 120.0(8) . .
C32A Si5 C37A 82.9(11) . .
C32A Si5 C34 114.4(8) . .
C37A Si5 C34 118.5(7) . .
C32A Si5 C26 112.6(7) . .
C37A Si5 C26 112.2(6) . .
C34 Si5 C26 113.0(3) . .
C34 Si5 C37B 98.8(6) . .
C26 Si5 C37B 103.9(5) . .
C34 Si5 C32B 100.4(7) . .
C26 Si5 C32B 104.8(6) . .
C37B Si5 C32B 135.5(8) . .
C48 Si6 C49A 102.5(11) . .
C48 Si6 C50 109.8(4) . .
C49A Si6 C50 116.8(12) . .
C48 Si6 C15 109.4(4) . .
C49A Si6 C15 104.6(9) . .
C50 Si6 C15 113.0(3) . .
C48 Si6 C49B 117.1(9) . .
C50 Si6 C49B 99.1(11) . .
C15 Si6 C49B 108.2(8) . .
O2 U1 C28 81.16(15) . .
O2 U1 C24 122.72(15) . .
C28 U1 C24 117.6(2) . .
O2 U1 C27 109.71(15) . .
C28 U1 C27 29.58(19) . .
C24 U1 C27 94.65(19) . .
O2 U1 C25 95.30(15) . .
C28 U1 C25 130.4(2) . .
C24 U1 C25 29.93(17) . .
C27 U1 C25 118.01(19) . .
O2 U1 C29 78.49(14) . .
C28 U1 C29 29.5(2) . .
C24 U1 C29 143.2(2) . .
C27 U1 C29 48.54(19) . .
C25 U1 C29 159.3(2) . .
O2 U1 C21 74.59(14) . .
C28 U1 C21 105.9(2) . .
C24 U1 C21 48.73(18) . .
C27 U1 C21 105.64(19) . .
C25 U1 C21 29.3(2) . .
C29 U1 C21 131.5(2) . .
O2 U1 C39 125.6(2) . .
C28 U1 C39 127.4(2) . .
C24 U1 C39 87.0(3) . .
C27 U1 C39 111.9(2) . .
C25 U1 C39 94.7(3) . .
C29 U1 C39 105.0(3) . .
C21 U1 C39 123.6(3) . .
O2 U1 C35 85.06(16) . .
C28 U1 C35 153.5(2) . .
C24 U1 C35 88.8(2) . .
C27 U1 C35 159.35(18) . .
C25 U1 C35 73.1(2) . .
C29 U1 C35 125.2(2) . .
C21 U1 C35 91.93(19) . .
C39 U1 C35 47.9(2) . .
O2 U1 C36 114.51(17) . .
C28 U1 C36 156.1(2) . .
C24 U1 C36 70.4(2) . .
C27 U1 C36 134.5(2) . .
C25 U1 C36 68.6(3) . .
C29 U1 C36 132.0(3) . .
C21 U1 C36 96.1(3) . .
C39 U1 C36 28.7(3) . .
C35 U1 C36 29.7(2) . .
O2 U1 C30 105.37(13) . .
C28 U1 C30 48.58(19) . .
C24 U1 C30 128.17(16) . .
C27 U1 C30 48.05(18) . .
C25 U1 C30 158.09(17) . .
C29 U1 C30 29.64(18) . .
C21 U1 C30 152.8(2) . .
C39 U1 C30 79.3(2) . .
C35 U1 C30 115.22(19) . .
C36 U1 C30 108.0(2) . .
O2 U1 C23 116.23(14) . .
C28 U1 C23 88.7(2) . .
C24 U1 C23 29.4(2) . .
C27 U1 C23 69.58(18) . .
C25 U1 C23 48.59(18) . .
C29 U1 C23 116.5(2) . .
C21 U1 C23 48.29(15) . .
C39 U1 C23 110.2(3) . .
C35 U1 C23 117.7(2) . .
C36 U1 C23 99.2(2) . .
C30 U1 C23 113.54(17) . .
O1 U2 C8 117.49(14) . .
O1 U2 C17 83.30(15) . .
C8 U2 C17 118.70(16) . .
O1 U2 C18 75.13(13) . .
C8 U2 C18 96.33(16) . .
C17 U2 C18 30.07(16) . .
O1 U2 C9 125.60(15) . .
C8 U2 C9 29.75(16) . .
C17 U2 C9 141.78(16) . .
C18 U2 C9 125.45(16) . .
O1 U2 C13 123.10(15) . .
C8 U2 C13 112.77(17) . .
C17 U2 C13 95.1(2) . .
C18 U2 C13 124.1(2) . .
C9 U2 C13 88.61(19) . .
O1 U2 C11 110.94(16) . .
C8 U2 C11 103.58(19) . .
C17 U2 C11 122.4(2) . .
C18 U2 C11 152.4(2) . .
C9 U2 C11 74.1(2) . .
C13 U2 C11 29.6(2) . .
O1 U2 C19 99.21(13) . .
C8 U2 C19 70.19(14) . .
C17 U2 C19 49.05(15) . .
C18 U2 C19 29.43(15) . .
C9 U2 C19 97.48(15) . .
C13 U2 C19 122.00(18) . .
C11 U2 C19 147.88(18) . .
O1 U2 C16 113.13(15) . .
C8 U2 C16 104.17(15) . .
C17 U2 C16 29.93(16) . .
C18 U2 C16 49.26(15) . .
C9 U2 C16 116.78(16) . .
C13 U2 C16 76.97(19) . .
C11 U2 C16 106.5(2) . .
C19 U2 C16 48.92(14) . .
O1 U2 C12 81.34(15) . .
C8 U2 C12 122.61(18) . .
C17 U2 C12 117.0(2) . .
C18 U2 C12 140.65(18) . .
C9 U2 C12 93.89(19) . .
C13 U2 C12 49.0(2) . .
C11 U2 C12 29.80(18) . .
C19 U2 C12 165.43(19) . .
C16 U2 C12 117.37(19) . .
O1 U2 C7 87.60(14) . .
C8 U2 C7 29.89(15) . .
C17 U2 C7 118.79(16) . .
C18 U2 C7 89.25(15) . .
C9 U2 C7 49.15(16) . .
C13 U2 C7 137.70(18) . .
C11 U2 C7 117.4(2) . .
C19 U2 C7 73.44(13) . .
C16 U2 C7 120.13(15) . .
C12 U2 C7 121.09(19) . .
O1 U2 C20 125.04(13) . .
C8 U2 C20 74.48(14) . .
C17 U2 C20 49.97(15) . .
C18 U2 C20 49.92(14) . .
C9 U2 C20 91.95(15) . .
C13 U2 C20 92.20(18) . .
C11 U2 C20 117.76(18) . .
C19 U2 C20 30.34(13) . .
C16 U2 C20 29.98(15) . .
C12 U2 C20 140.50(17) . .
C7 U2 C20 91.55(14) . .

loop_
_geom_bond_atom_site_label_1
_geom_bond_atom_site_label_2
_geom_bond_distance
_geom_bond_site_symmetry_2
C1 C2 1.203(6) .
C1 O1 1.260(5) .
C2 C3 1.419(6) .
C3 O2 1.321(5) .
C3 C4 1.368(6) .
C4 C5 1.483(6) 2_575
C4 C5 1.491(5) .
C5 O3 1.217(5) .
C6 C7 1.420(7) .
C6 C10 1.428(7) .
C6 Si2 1.869(5) .
C6 U2 2.805(5) .
C7 C8 1.405(7) .
C7 U2 2.738(5) .
C7 H7 0.9500 .
C8 C9 1.392(8) .
C8 U2 2.709(4) .
C8 H8 0.9500 .
C9 C10 1.419(7) .
C9 U2 2.716(5) .
C9 H9 0.9500 .
C10 U2 2.782(5) .
C10 H10 0.9500 .
C11 C12 1.403(8) .
C11 C13 1.393(10) .
C11 U2 2.724(5) .
C11 H11 0.9500 .
C12 C15 1.419(10) .
C12 U2 2.729(5) .
C12 H12 0.9500 .
C13 C14 1.407(9) .
C13 U2 2.731(5) .
C13 H13 0.9500 .
C14 C15 1.412(9) .
C14 U2 2.758(5) .
C14 H14 0.9500 .
C15 Si6 1.884(6) .
C15 U2 2.776(5) .
C16 C20 1.417(7) .
C16 C17 1.405(8) .
C16 U2 2.732(5) .
C16 H16 0.9500 .
C17 C18 1.408(8) .
C17 U2 2.707(5) .
C17 H17 0.9500 .
C18 C19 1.383(7) .
C18 U2 2.722(5) .
C18 H18 0.9500 .
C19 C20 1.431(6) .
C19 U2 2.723(4) .
C19 H19 0.9500 .
C20 Si3 1.875(5) .
C20 U2 2.744(5) .
C21 C25 1.384(10) .
C21 C22 1.426(9) .
C21 U1 2.750(5) .
C21 H21 0.9500 .
C22 C23 1.425(8) .
C22 Si4 1.861(7) .
C22 U1 2.792(5) .
C23 C24 1.397(9) .
C23 U1 2.773(5) .
C23 H23 0.9500 .
C24 C25 1.410(8) .
C24 U1 2.727(5) .
C24 H24 0.9500 .
C25 U1 2.731(5) .
C25 H25 0.9500 .
C26 C27 1.404(8) .
C26 C30 1.423(8) .
C26 Si5 1.868(5) .
C26 U1 2.777(5) .
C27 C28 1.392(9) .
C27 U1 2.736(5) .
C27 H27 0.9500 .
C28 C29 1.393(10) .
C28 U1 2.715(5) .
C28 H28 0.9500 .
C29 C30 1.412(8) .
C29 U1 2.746(5) .
C29 H29 0.9500 .
C30 U1 2.775(5) .
C30 H30 0.9500 .
C31 C39 1.403(12) .
C31 C33 1.394(9) .
C31 U1 2.779(6) .
C31 H31 0.9500 .
C32A Si5 1.77(2) .
C32A H32A 0.9800 .
C32A H32B 0.9800 .
C32A H32C 0.9800 .
C37A Si5 1.784(19) .
C37A H37A 0.9800 .
C37A H37B 0.9800 .
C37A H37C 0.9800 .
C32B Si5 2.02(2) .
C32B H32D 0.9800 .
C32B H32E 0.9800 .
C32B H32F 0.9800 .
C37B Si5 2.00(2) .
C37B H37D 0.9800 .
C37B H37E 0.9800 .
C37B H37F 0.9800 .
C33 C35 1.415(9) .
C33 Si1 1.863(7) .
C33 U1 2.795(5) .
C34 Si5 1.827(7) .
C34 H34A 0.9800 .
C34 H34B 0.9800 .
C34 H34C 0.9800 .
C35 C36 1.413(9) .
C35 U1 2.754(6) .
C35 H35 0.9500 .
C36 C39 1.369(12) .
C36 U1 2.762(6) .
C36 H36 0.9500 .
C38A Si4 1.94(2) .
C38A H38A 0.9800 .
C38A H38B 0.9800 .
C38A H38C 0.9800 .
C41A Si4 2.00(2) .
C41A H41A 0.9800 .
C41A H41B 0.9800 .
C41A H41C 0.9800 .
C40A Si4 1.81(2) .
C40A H40A 0.9800 .
C40A H40B 0.9800 .
C40A H40C 0.9800 .
C38B Si4 1.83(2) .
C38B H38D 0.9800 .
C38B H38E 0.9800 .
C38B H38F 0.9800 .
C41B Si4 1.774(18) .
C41B H41D 0.9800 .
C41B H41E 0.9800 .
C41B H41F 0.9800 .
C40B Si4 1.97(3) .
C40B H40D 0.9800 .
C40B H40E 0.9800 .
C40B H40F 0.9800 .
C39 U1 2.753(6) .
C39 H39 0.9500 .
C42 Si1 1.888(7) .
C42 H42A 0.9800 .
C42 H42B 0.9800 .
C42 H42C 0.9800 .
C43 Si1 1.859(7) .
C43 H43A 0.9800 .
C43 H43B 0.9800 .
C43 H43C 0.9800 .
C44 Si1 1.848(7) .
C44 H44A 0.9800 .
C44 H44B 0.9800 .
C44 H44C 0.9800 .
C45 Si2 1.862(7) .
C45 H45A 0.9800 .
C45 H45B 0.9800 .
C45 H45C 0.9800 .
C46 Si2 1.853(6) .
C46 H46A 0.9800 .
C46 H46B 0.9800 .
C46 H46C 0.9800 .
C47 Si2 1.870(6) .
C47 H47A 0.9800 .
C47 H47B 0.9800 .
C47 H47C 0.9800 .
C48 Si6 1.864(9) .
C48 H48A 0.9800 .
C48 H48B 0.9800 .
C48 H48C 0.9800 .
C49A Si6 1.86(3) .
C49A H49A 0.9800 .
C49A H49B 0.9800 .
C49A H49C 0.9800 .
C49B Si6 1.94(3) .
C49B H49D 0.9800 .
C49B H49E 0.9800 .
C49B H49F 0.9800 .
C50 Si6 1.865(8) .
C50 H50A 0.9800 .
C50 H50B 0.9800 .
C50 H50C 0.9800 .
C51 Si3 1.862(5) .
C51 H51A 0.9800 .
C51 H51B 0.9800 .
C51 H51C 0.9800 .
C52 Si3 1.860(6) .
C52 H52A 0.9800 .
C52 H52B 0.9800 .
C52 H52C 0.9800 .
C53 Si3 1.867(6) .
C53 H53A 0.9800 .
C53 H53B 0.9800 .
C53 H53C 0.9800 .
O1 U2 2.264(3) .
O2 U1 2.155(3) .

loop_
_geom_torsion_atom_site_label_1
_geom_torsion_atom_site_label_2
_geom_torsion_atom_site_label_3
_geom_torsion_atom_site_label_4
_geom_torsion
_geom_torsion_site_symmetry_1
_geom_torsion_site_symmetry_4
C1 C2 C3 O2 -174.8(14) . .
C1 C2 C3 C4 5.1(18) . .
O2 C3 C4 C5 -179.8(4) . 2_575
C2 C3 C4 C5 0.2(7) . 2_575
O2 C3 C4 C5 1.4(7) . .
C2 C3 C4 C5 -178.6(4) . .
C3 C4 C5 O3 -1.6(9) . .
C5 C4 C5 O3 179.3(6) 2_575 .
C3 C4 C5 C4 179.1(6) . 2_575
C5 C4 C5 C4 -0.001(0) 2_575 2_575
C10 C6 C7 C8 -0.6(6) . .
Si2 C6 C7 C8 164.3(4) . .
U2 C6 C7 C8 -67.9(3) . .
C10 C6 C7 U2 67.3(4) . .
Si2 C6 C7 U2 -127.7(4) . .
C6 C7 C8 C9 1.3(6) . .
U2 C7 C8 C9 -69.2(4) . .
C6 C7 C8 U2 70.5(3) . .
C7 C8 C9 C10 -1.5(6) . .
U2 C8 C9 C10 -71.3(4) . .
C7 C8 C9 U2 69.8(3) . .
C8 C9 C10 C6 1.1(6) . .
U2 C9 C10 C6 -68.2(4) . .
C8 C9 C10 U2 69.3(4) . .
C7 C6 C10 C9 -0.3(6) . .
Si2 C6 C10 C9 -165.3(4) . .
U2 C6 C10 C9 65.8(4) . .
C7 C6 C10 U2 -66.1(3) . .
Si2 C6 C10 U2 128.8(4) . .
C13 C11 C12 C15 1.2(6) . .
U2 C11 C12 C15 70.1(4) . .
C13 C11 C12 U2 -68.9(4) . .
C12 C11 C13 C14 -1.0(6) . .
U2 C11 C13 C14 -69.8(4) . .
C12 C11 C13 U2 68.8(4) . .
C11 C13 C14 C15 0.5(6) . .
U2 C13 C14 C15 -68.5(4) . .
C11 C13 C14 U2 69.0(4) . .
C11 C12 C15 C14 -0.9(6) . .
U2 C12 C15 C14 67.9(3) . .
C11 C12 C15 Si6 169.0(4) . .
U2 C12 C15 Si6 -122.3(4) . .
C11 C12 C15 U2 -68.7(4) . .
C13 C14 C15 C12 0.2(6) . .
U2 C14 C15 C12 -67.0(4) . .
C13 C14 C15 Si6 -169.8(4) . .
U2 C14 C15 Si6 122.9(4) . .
C13 C14 C15 U2 67.3(4) . .
C20 C16 C17 C18 1.7(6) . .
U2 C16 C17 C18 69.5(4) . .
C20 C16 C17 U2 -67.8(4) . .
C16 C17 C18 C19 -1.3(6) . .
U2 C17 C18 C19 68.6(3) . .
C16 C17 C18 U2 -69.8(4) . .
C17 C18 C19 C20 0.4(6) . .
U2 C18 C19 C20 68.3(3) . .
C17 C18 C19 U2 -67.9(4) . .
C17 C16 C20 C19 -1.4(6) . .
U2 C16 C20 C19 -68.3(3) . .
C17 C16 C20 Si3 -165.6(4) . .
U2 C16 C20 Si3 127.5(3) . .
C17 C16 C20 U2 66.9(4) . .
C18 C19 C20 C16 0.6(5) . .
U2 C19 C20 C16 68.7(3) . .
C18 C19 C20 Si3 164.1(4) . .
U2 C19 C20 Si3 -127.8(4) . .
C18 C19 C20 U2 -68.1(3) . .
C25 C21 C22 C23 0.4(6) . .
U1 C21 C22 C23 68.4(4) . .
C25 C21 C22 Si4 160.8(4) . .
U1 C21 C22 Si4 -131.3(4) . .
C25 C21 C22 U1 -67.9(4) . .
C21 C22 C23 C24 -1.3(6) . .
Si4 C22 C23 C24 -161.1(5) . .
U1 C22 C23 C24 66.4(4) . .
C21 C22 C23 U1 -67.7(3) . .
Si4 C22 C23 U1 132.5(5) . .
C22 C23 C24 C25 1.7(7) . .
U1 C23 C24 C25 69.6(4) . .
C22 C23 C24 U1 -68.0(4) . .
C22 C21 C25 C24 0.6(7) . .
U1 C21 C25 C24 -68.7(4) . .
C22 C21 C25 U1 69.3(4) . .
C23 C24 C25 C21 -1.4(7) . .
U1 C24 C25 C21 69.6(4) . .
C23 C24 C25 U1 -71.0(4) . .
C30 C26 C27 C28 -1.5(6) . .
Si5 C26 C27 C28 -170.4(4) . .
U1 C26 C27 C28 67.6(4) . .
C30 C26 C27 U1 -69.0(3) . .
Si5 C26 C27 U1 122.0(4) . .
C26 C27 C28 C29 1.3(6) . .
U1 C27 C28 C29 70.5(4) . .
C26 C27 C28 U1 -69.2(4) . .
C27 C28 C29 C30 -0.5(6) . .
U1 C28 C29 C30 69.7(4) . .
C27 C28 C29 U1 -70.2(4) . .
C28 C29 C30 C26 -0.4(6) . .
U1 C29 C30 C26 67.7(4) . .
C28 C29 C30 U1 -68.1(4) . .
C27 C26 C30 C29 1.1(6) . .
Si5 C26 C30 C29 170.1(4) . .
U1 C26 C30 C29 -66.9(3) . .
C27 C26 C30 U1 68.0(3) . .
Si5 C26 C30 U1 -123.0(4) . .
C39 C31 C33 C35 0.0(6) . .
U1 C31 C33 C35 67.7(4) . .
C39 C31 C33 Si1 167.9(4) . .
U1 C31 C33 Si1 -124.4(4) . .
C39 C31 C33 U1 -67.7(4) . .
C31 C33 C35 C36 0.7(6) . .
Si1 C33 C35 C36 -166.9(4) . .
U1 C33 C35 C36 69.3(4) . .
C31 C33 C35 U1 -68.6(4) . .
Si1 C33 C35 U1 123.8(4) . .
C33 C35 C36 C39 -1.1(7) . .
U1 C35 C36 C39 69.0(5) . .
C33 C35 C36 U1 -70.1(4) . .
C35 C36 C39 C31 1.1(8) . .
U1 C36 C39 C31 69.9(5) . .
C35 C36 C39 U1 -68.7(4) . .
C33 C31 C39 C36 -0.7(7) . .
U1 C31 C39 C36 -69.6(5) . .
C33 C31 C39 U1 68.9(4) . .
C4 C3 O2 U1 116.7(7) . .
C2 C3 O2 U1 -63.4(9) . .
C35 C33 Si1 C44 -21.2(6) . .
C31 C33 Si1 C44 173.5(5) . .
U1 C33 Si1 C44 75.9(4) . .
C35 C33 Si1 C43 -144.7(5) . .
C31 C33 Si1 C43 50.0(6) . .
U1 C33 Si1 C43 -47.6(4) . .
C35 C33 Si1 C42 98.6(6) . .
C31 C33 Si1 C42 -66.6(6) . .
U1 C33 Si1 C42 -164.2(4) . .
C7 C6 Si2 C45 137.3(5) . .
C10 C6 Si2 C45 -60.6(6) . .
U2 C6 Si2 C45 39.6(4) . .
C7 C6 Si2 C47 -104.6(5) . .
C10 C6 Si2 C47 57.5(6) . .
U2 C6 Si2 C47 157.6(4) . .
C7 C6 Si2 C46 13.0(5) . .
C10 C6 Si2 C46 175.1(5) . .
U2 C6 Si2 C46 -84.8(4) . .
C16 C20 Si3 C52 31.9(5) . .
C19 C20 Si3 C52 -128.6(4) . .
U2 C20 Si3 C52 130.5(3) . .
C16 C20 Si3 C53 149.9(5) . .
C19 C20 Si3 C53 -10.5(5) . .
U2 C20 Si3 C53 -111.4(3) . .
C16 C20 Si3 C51 -87.7(5) . .
C19 C20 Si3 C51 111.8(4) . .
U2 C20 Si3 C51 10.9(4) . .
C21 C22 Si4 C41B -70.2(8) . .
C23 C22 Si4 C41B 85.8(8) . .
U1 C22 Si4 C41B -170.3(7) . .
C21 C22 Si4 C40A -178.1(8) . .
C23 C22 Si4 C40A -22.1(9) . .
U1 C22 Si4 C40A 81.8(8) . .
C21 C22 Si4 C38B 38.7(10) . .
C23 C22 Si4 C38B -165.3(9) . .
U1 C22 Si4 C38B -61.5(9) . .
C21 C22 Si4 C40B 166.5(8) . .
C23 C22 Si4 C40B -37.5(9) . .
U1 C22 Si4 C40B 66.3(8) . .
C21 C22 Si4 C38A 57.1(9) . .
C23 C22 Si4 C38A -146.9(8) . .
U1 C22 Si4 C38A -43.1(8) . .
C21 C22 Si4 C41A -69.5(7) . .
C23 C22 Si4 C41A 86.5(7) . .
U1 C22 Si4 C41A -169.6(5) . .
C27 C26 Si5 C32A 157.8(9) . .
C30 C26 Si5 C32A -8.8(10) . .
U1 C26 Si5 C32A -106.5(9) . .
C27 C26 Si5 C37A 66.4(9) . .
C30 C26 Si5 C37A -100.3(9) . .
U1 C26 Si5 C37A 162.0(8) . .
C27 C26 Si5 C34 -70.7(6) . .
C30 C26 Si5 C34 122.6(5) . .
U1 C26 Si5 C34 24.9(5) . .
C27 C26 Si5 C37B 35.4(7) . .
C30 C26 Si5 C37B -131.3(7) . .
U1 C26 Si5 C37B 131.0(6) . .
C27 C26 Si5 C32B -179.0(7) . .
C30 C26 Si5 C32B 14.3(8) . .
U1 C26 Si5 C32B -83.4(7) . .
C12 C15 Si6 C48 18.3(6) . .
C14 C15 Si6 C48 -173.7(5) . .
U2 C15 Si6 C48 -77.5(5) . .
C12 C15 Si6 C49A -90.9(13) . .
C14 C15 Si6 C49A 77.1(13) . .
U2 C15 Si6 C49A 173.3(12) . .
C12 C15 Si6 C50 141.0(5) . .
C14 C15 Si6 C50 -51.0(5) . .
U2 C15 Si6 C50 45.2(5) . .
C12 C15 Si6 C49B -110.2(12) . .
C14 C15 Si6 C49B 57.7(12) . .
U2 C15 Si6 C49B 153.9(11) . .

loop_
_platon_squeeze_void_nr
_platon_squeeze_void_average_x
_platon_squeeze_void_average_y
_platon_squeeze_void_average_z
_platon_squeeze_void_volume
_platon_squeeze_void_count_electrons
_platon_squeeze_void_content
1 0.500 1.000 0.500 614 122 ' '
